data_4033098
loop_
_publ_author_name
'Hsieh, Yu-You'
'Raja, Arun'
'Hong, Bor-Cherng'
'Kotame, Prakash'
'Chang, Wan-Chen'
'Lee, Gene-Hsiang'

_publ_section_title
;
 Organocatalytic Enantioselective Michael-Acetalization-Henry Reaction
 Cascade of 2-Hydroxynitrostyrene and 5-Oxohexanal for the Entry to the
 Hexahydro-6H-benzo[c]chromenones with Four Consecutive Stereogenic
 Centers and an Approach to Aflatoxin Analogues.
;
_journal_issue 23
_journal_name_full 'The Journal of organic chemistry'
_journal_page_first 12840
_journal_page_last 12848
_journal_paper_doi 10.1021/acs.joc.7b02178
_journal_volume 82
_journal_year 2017
_chemical_absolute_configuration ad
_chemical_formula_sum 'C14 H14 Cl N O5'
_chemical_formula_weight 311.71
_chemical_name_systematic
; 
 ? 
;
_space_group_IT_number 4
_symmetry_cell_setting monoclinic
_symmetry_space_group_name_Hall 'P 2yb'
_symmetry_space_group_name_H-M 'P 1 21 1'
_atom_sites_solution_hydrogens geom
_atom_sites_solution_primary direct
_atom_sites_solution_secondary difmap
_audit_creation_method SHELXL-97
_cell_angle_alpha 90.00
_cell_angle_beta 115.1460(10)
_cell_angle_gamma 90.00
_cell_formula_units_Z 2
_cell_length_a 9.9791(6)
_cell_length_b 7.0599(4)
_cell_length_c 10.8562(7)
_cell_measurement_reflns_used 3542
_cell_measurement_temperature 150(2)
_cell_measurement_theta_max 27.31
_cell_measurement_theta_min 2.25
_cell_volume 692.35(7)
_computing_cell_refinement 'Bruker SAINT'
_computing_data_collection 'Bruker SMART'
_computing_data_reduction 'Bruker SAINT'
_computing_molecular_graphics 'Bruker SHELXTL'
_computing_publication_material 'Bruker SHELXTL'
_computing_structure_refinement 'SHELXL-97 (Sheldrick, 1997)'
_computing_structure_solution 'SHELXS-97 (Sheldrick, 1990)'
_diffrn_ambient_temperature 150(2)
_diffrn_measured_fraction_theta_full 1.000
_diffrn_measured_fraction_theta_max 1.000
_diffrn_measurement_device_type 'BRUKER SMART APEXCCD area detector'
_diffrn_measurement_method 'omega scans'
_diffrn_radiation_monochromator graphite
_diffrn_radiation_source 'fine-focus sealed tube'
_diffrn_radiation_type MoK\a
_diffrn_radiation_wavelength 0.71073
_diffrn_reflns_av_R_equivalents 0.0297
_diffrn_reflns_av_sigmaI/netI 0.0318
_diffrn_reflns_limit_h_max 12
_diffrn_reflns_limit_h_min -12
_diffrn_reflns_limit_k_max 9
_diffrn_reflns_limit_k_min -9
_diffrn_reflns_limit_l_max 14
_diffrn_reflns_limit_l_min -14
_diffrn_reflns_number 11259
_diffrn_reflns_theta_full 27.50
_diffrn_reflns_theta_max 27.50
_diffrn_reflns_theta_min 2.07
_exptl_absorpt_coefficient_mu 0.297
_exptl_absorpt_correction_T_max 0.9824
_exptl_absorpt_correction_T_min 0.8655
_exptl_absorpt_correction_type multi-scan
_exptl_crystal_colour colorless
_exptl_crystal_density_diffrn 1.495
_exptl_crystal_density_meas ?
_exptl_crystal_density_method 'not measured'
_exptl_crystal_description plate
_exptl_crystal_F_000 324
_exptl_crystal_size_max 0.50
_exptl_crystal_size_mid 0.30
_exptl_crystal_size_min 0.06
_refine_diff_density_max 0.288
_refine_diff_density_min -0.252
_refine_diff_density_rms 0.044
_refine_ls_abs_structure_details 'Flack H D (1983), Acta Cryst. A39, 876-881'
_refine_ls_abs_structure_Flack 0.00(5)
_refine_ls_extinction_method none
_refine_ls_goodness_of_fit_ref 1.024
_refine_ls_hydrogen_treatment constr
_refine_ls_matrix_type full
_refine_ls_number_parameters 192
_refine_ls_number_reflns 3176
_refine_ls_number_restraints 1
_refine_ls_restrained_S_all 1.024
_refine_ls_R_factor_all 0.0355
_refine_ls_R_factor_gt 0.0335
_refine_ls_shift/su_max 0.000
_refine_ls_shift/su_mean 0.000
_refine_ls_structure_factor_coef Fsqd
_refine_ls_weighting_details 'calc w=1/[\s^2^(Fo^2^)+(0.0474P)^2^+0.0903P] where P=(Fo^2^+2Fc^2^)/3'
_refine_ls_weighting_scheme calc
_refine_ls_wR_factor_gt 0.0818
_refine_ls_wR_factor_ref 0.0832
_reflns_number_gt 3026
_reflns_number_total 3176
_reflns_threshold_expression >2sigma(I)
_cod_data_source_file jo7b02178_si_002.cif
_cod_data_source_block ic15688_compound_4c
_cod_depositor_comments
;
The following automatic conversions were performed:

'_symmetry_cell_setting' value 'Monoclinic' changed to 'monoclinic'
according to
/home/data/users/saulius/crontab/automatic-downloads/rss-feeds/ACS/lib/dictionaries/cif_core.dic
dictionary named 'cif_core.dic' version 2.4.2 from 2011-04-26.

'_exptl_crystal_density_meas' value 'not_measured' was changed to '?'
- the value is perceived as not measured.

Automatic conversion script
Id: cif_fix_values 4973 2017-02-22 13:04:09Z antanas 

 Adding full bibliography for 4033097--4033099.cif.
;
_cod_original_sg_symbol_H-M P2(1)
_cod_database_code 4033098

loop_
_symmetry_equiv_pos_as_xyz
'x, y, z'
'-x, y+1/2, -z'

loop_
_atom_site_label
_atom_site_type_symbol
_atom_site_fract_x
_atom_site_fract_y
_atom_site_fract_z
_atom_site_U_iso_or_equiv
_atom_site_adp_type
_atom_site_occupancy
_atom_site_symmetry_multiplicity
_atom_site_calc_flag
_atom_site_refinement_flags
Cl1 Cl 0.09422(6) 0.24101(7) 1.22859(4) 0.03563(13) Uani 1 1 d .
O1 O -0.06714(12) 0.2579(2) 0.64278(11) 0.0238(3) Uani 1 1 d .
O2 O -0.02230(15) 0.3351(2) 0.46862(12) 0.0307(3) Uani 1 1 d .
O3 O 0.53425(12) 0.16979(19) 0.81078(13) 0.0267(3) Uani 1 1 d .
H3 H 0.5214 0.2739 0.8416 0.040 Uiso 1 1 calc R
O4 O 0.31343(15) -0.21657(18) 0.87422(13) 0.0309(3) Uani 1 1 d .
O5 O 0.42012(14) 0.0173(2) 1.00810(13) 0.0299(3) Uani 1 1 d .
N1 N 0.34245(15) -0.0483(2) 0.89552(14) 0.0213(3) Uani 1 1 d .
C1 C 0.02399(19) 0.3306(2) 0.59012(17) 0.0222(3) Uani 1 1 d .
C2 C 0.17405(18) 0.4020(2) 0.68979(16) 0.0208(4) Uani 1 1 d .
H2 H 0.1592 0.5306 0.7205 0.025 Uiso 1 1 calc R
C3 C 0.2803(2) 0.4236(3) 0.62313(18) 0.0252(4) Uani 1 1 d .
H3A H 0.2317 0.4981 0.5383 0.030 Uiso 1 1 calc R
H3B H 0.3692 0.4942 0.6851 0.030 Uiso 1 1 calc R
C4 C 0.32717(19) 0.2323(3) 0.59018(16) 0.0248(3) Uani 1 1 d .
H4A H 0.4000 0.2530 0.5518 0.030 Uiso 1 1 calc R
H4B H 0.2396 0.1695 0.5194 0.030 Uiso 1 1 calc R
C5 C 0.39545(17) 0.1000(2) 0.71314(17) 0.0199(3) Uani 1 1 d .
C6 C 0.28157(17) 0.0831(2) 0.77543(16) 0.0173(3) Uani 1 1 d .
H6 H 0.1894 0.0247 0.7054 0.021 Uiso 1 1 calc R
C7 C 0.23944(17) 0.2744(2) 0.81679(15) 0.0172(3) Uani 1 1 d .
H7 H 0.3304 0.3357 0.8865 0.021 Uiso 1 1 calc R
C8 C 0.12590(16) 0.2556(2) 0.87341(15) 0.0191(3) Uani 1 1 d .
C9 C -0.02226(17) 0.2498(3) 0.78344(15) 0.0207(3) Uani 1 1 d .
C10 C -0.13388(18) 0.2327(3) 0.82569(18) 0.0263(3) Uani 1 1 d .
H10 H -0.2344 0.2262 0.7610 0.032 Uiso 1 1 calc R
C11 C -0.0975(2) 0.2251(3) 0.96393(18) 0.0266(4) Uani 1 1 d .
H11 H -0.1724 0.2110 0.9954 0.032 Uiso 1 1 calc R
C12 C 0.0496(2) 0.2385(3) 1.05502(16) 0.0257(3) Uani 1 1 d .
C13 C 0.16139(17) 0.2523(3) 1.01256(15) 0.0220(3) Uani 1 1 d .
H13 H 0.2618 0.2596 1.0774 0.026 Uiso 1 1 calc R
C14 C 0.4292(2) -0.0907(3) 0.66812(19) 0.0266(4) Uani 1 1 d .
H14A H 0.4987 -0.0734 0.6269 0.040 Uiso 1 1 calc R
H14B H 0.3373 -0.1471 0.6012 0.040 Uiso 1 1 calc R
H14C H 0.4732 -0.1747 0.7471 0.040 Uiso 1 1 calc R

loop_
_atom_site_aniso_label
_atom_site_aniso_U_11
_atom_site_aniso_U_22
_atom_site_aniso_U_33
_atom_site_aniso_U_23
_atom_site_aniso_U_13
_atom_site_aniso_U_12
Cl1 0.0552(3) 0.0340(2) 0.0254(2) -0.0022(2) 0.0245(2) -0.0064(2)
O1 0.0173(5) 0.0316(6) 0.0186(5) -0.0019(6) 0.0038(4) -0.0010(5)
O2 0.0295(7) 0.0386(8) 0.0183(6) 0.0055(5) 0.0046(5) 0.0043(6)
O3 0.0158(6) 0.0342(7) 0.0292(6) -0.0096(5) 0.0087(5) -0.0045(5)
O4 0.0376(7) 0.0222(7) 0.0340(7) 0.0057(5) 0.0163(6) 0.0021(5)
O5 0.0249(7) 0.0379(7) 0.0187(6) 0.0025(6) 0.0012(5) 0.0042(6)
N1 0.0180(7) 0.0246(8) 0.0222(7) 0.0050(6) 0.0095(6) 0.0042(6)
C1 0.0201(8) 0.0208(8) 0.0222(8) 0.0021(7) 0.0057(7) 0.0046(7)
C2 0.0234(8) 0.0177(8) 0.0206(8) 0.0012(6) 0.0085(7) -0.0001(6)
C3 0.0271(9) 0.0230(8) 0.0245(9) 0.0048(7) 0.0101(7) -0.0026(7)
C4 0.0265(8) 0.0290(9) 0.0216(7) 0.0025(8) 0.0129(6) 0.0003(8)
C5 0.0163(7) 0.0238(8) 0.0192(8) -0.0022(6) 0.0071(6) -0.0032(6)
C6 0.0153(7) 0.0204(8) 0.0136(7) 0.0007(6) 0.0036(6) 0.0000(6)
C7 0.0147(7) 0.0182(8) 0.0150(6) -0.0011(6) 0.0027(6) -0.0010(6)
C8 0.0200(7) 0.0175(7) 0.0198(7) -0.0002(7) 0.0084(6) 0.0011(7)
C9 0.0222(7) 0.0184(7) 0.0206(7) -0.0024(7) 0.0083(6) 0.0016(7)
C10 0.0213(8) 0.0261(8) 0.0327(8) -0.0031(9) 0.0126(7) -0.0008(8)
C11 0.0290(9) 0.0230(9) 0.0364(9) -0.0019(8) 0.0221(7) -0.0014(8)
C12 0.0384(9) 0.0202(8) 0.0237(7) -0.0013(8) 0.0183(7) 0.0002(9)
C13 0.0229(7) 0.0228(8) 0.0188(7) -0.0008(8) 0.0075(6) 0.0003(7)
C14 0.0256(9) 0.0282(10) 0.0273(9) -0.0032(7) 0.0125(7) 0.0024(7)

loop_
_atom_type_symbol
_atom_type_description
_atom_type_scat_dispersion_real
_atom_type_scat_dispersion_imag
_atom_type_scat_source
C C 0.0033 0.0016 'International Tables Vol C Tables 4.2.6.8 and 6.1.1.4'
H H 0.0000 0.0000 'International Tables Vol C Tables 4.2.6.8 and 6.1.1.4'
N N 0.0061 0.0033 'International Tables Vol C Tables 4.2.6.8 and 6.1.1.4'
O O 0.0106 0.0060 'International Tables Vol C Tables 4.2.6.8 and 6.1.1.4'
Cl Cl 0.1484 0.1585 'International Tables Vol C Tables 4.2.6.8 and 6.1.1.4'

loop_
_geom_angle_atom_site_label_1
_geom_angle_atom_site_label_2
_geom_angle_atom_site_label_3
_geom_angle
C1 O1 C9 120.81(13)
O4 N1 O5 123.66(15)
O4 N1 C6 117.41(14)
O5 N1 C6 118.91(14)
O2 C1 O1 117.24(15)
O2 C1 C2 125.42(16)
O1 C1 C2 117.33(14)
C1 C2 C3 111.75(14)
C1 C2 C7 111.07(13)
C3 C2 C7 111.59(14)
C4 C3 C2 111.59(14)
C3 C4 C5 113.82(13)
O3 C5 C14 105.50(14)
O3 C5 C4 111.65(14)
C14 C5 C4 109.72(14)
O3 C5 C6 111.20(13)
C14 C5 C6 112.02(14)
C4 C5 C6 106.82(13)
N1 C6 C7 110.42(13)
N1 C6 C5 108.92(12)
C7 C6 C5 113.63(13)
C8 C7 C6 112.84(13)
C8 C7 C2 108.10(13)
C6 C7 C2 108.45(12)
C9 C8 C13 117.81(14)
C9 C8 C7 118.54(13)
C13 C8 C7 123.59(13)
C10 C9 C8 122.68(15)
C10 C9 O1 115.98(14)
C8 C9 O1 121.34(14)
C9 C10 C11 119.09(15)
C12 C11 C10 118.83(15)
C13 C12 C11 121.99(15)
C13 C12 Cl1 119.29(13)
C11 C12 Cl1 118.72(13)
C12 C13 C8 119.52(14)

loop_
_geom_bond_atom_site_label_1
_geom_bond_atom_site_label_2
_geom_bond_distance
Cl1 C12 1.7425(16)
O1 C1 1.364(2)
O1 C9 1.3980(18)
O2 C1 1.198(2)
O3 C5 1.4272(19)
O4 N1 1.222(2)
O5 N1 1.2262(19)
N1 C6 1.502(2)
C1 C2 1.513(2)
C2 C3 1.524(2)
C2 C7 1.540(2)
C3 C4 1.521(3)
C4 C5 1.531(2)
C5 C14 1.518(2)
C5 C6 1.554(2)
C6 C7 1.537(2)
C7 C8 1.507(2)
C8 C9 1.384(2)
C8 C13 1.398(2)
C9 C10 1.378(2)
C10 C11 1.387(2)
C11 C12 1.381(2)
C12 C13 1.380(2)

loop_
_geom_hbond_atom_site_label_D
_geom_hbond_atom_site_label_H
_geom_hbond_atom_site_label_A
_geom_hbond_distance_DH
_geom_hbond_distance_HA
_geom_hbond_distance_DA
_geom_hbond_angle_DHA
_geom_hbond_site_symmetry_A
O3 H3 O5 0.84 2.27 3.0547(19) 156.0 2_657
